data_7205686
loop_
_publ_author_name
'Su, Shengqun'
'Qin, Chao'
'Guo, Zhiyong'
'Guo, Huadong'
'Song, Shuyan'
'Deng, Ruiping'
'Cao, Feng'
'Wang, Song'
'Li, Guanghua'
'Zhang, Hongjie'

_publ_section_title
;
 Five three/two-fold interpenetrating architectures from self-assembly
 of fluorene-2,7-dicarboxylic acid derivatives and d10 metals
;
_journal_issue 8
_journal_name_full CrystEngComm
_journal_page_first 2935
_journal_paper_doi 10.1039/c0ce00662a
_journal_volume 13
_journal_year 2011
_chemical_formula_moiety 'C28 H28 Cd N4 O4'
_chemical_formula_sum 'C28 H28 Cd N4 O4'
_chemical_formula_weight 596.94
_chemical_melting_point ?
_chemical_name_systematic
;
?
;
_space_group_IT_number 14
_symmetry_cell_setting monoclinic
_symmetry_space_group_name_Hall '-P 2yn'
_symmetry_space_group_name_H-M 'P 1 21/n 1'
_atom_sites_solution_hydrogens geom
_atom_sites_solution_primary direct
_atom_sites_solution_secondary difmap
_audit_creation_method SHELXL-97
_cell_angle_alpha 90.00
_cell_angle_beta 94.3890(10)
_cell_angle_gamma 90.00
_cell_formula_units_Z 4
_cell_length_a 12.4485(7)
_cell_length_b 12.3314(6)
_cell_length_c 17.4418(9)
_cell_measurement_reflns_used 5249
_cell_measurement_temperature 185(2)
_cell_measurement_theta_max 26.04
_cell_measurement_theta_min 1.94
_cell_volume 2669.6(2)
_computing_cell_refinement 'Bruker SMART'
_computing_data_collection 'Bruker SMART'
_computing_data_reduction 'Bruker SAINT'
_computing_molecular_graphics SHELXP-97
_computing_publication_material SHELXTL
_computing_structure_refinement 'SHELXL-97 (Sheldrick, 1997)'
_computing_structure_solution 'SHELXS-97 (Sheldrick, 1990)'
_diffrn_ambient_temperature 185(2)
_diffrn_detector_area_resol_mean 9.00cm
_diffrn_measured_fraction_theta_full 0.995
_diffrn_measured_fraction_theta_max 0.995
_diffrn_measurement_device_type 'CCD area detector'
_diffrn_measurement_method 'phi and omega scans'
_diffrn_radiation_monochromator graphite
_diffrn_radiation_source 'fine-focus sealed tube'
_diffrn_radiation_type MoK\a
_diffrn_radiation_wavelength 0.71073
_diffrn_reflns_av_R_equivalents 0.0364
_diffrn_reflns_av_sigmaI/netI 0.0439
_diffrn_reflns_limit_h_max 9
_diffrn_reflns_limit_h_min -15
_diffrn_reflns_limit_k_max 14
_diffrn_reflns_limit_k_min -15
_diffrn_reflns_limit_l_max 16
_diffrn_reflns_limit_l_min -21
_diffrn_reflns_number 14580
_diffrn_reflns_theta_full 26.04
_diffrn_reflns_theta_max 26.04
_diffrn_reflns_theta_min 1.94
_diffrn_standards_decay_% none
_diffrn_standards_interval_count none
_diffrn_standards_interval_time none
_diffrn_standards_number none
_exptl_absorpt_coefficient_mu 0.858
_exptl_absorpt_correction_T_max 0.9191
_exptl_absorpt_correction_T_min 0.7828
_exptl_absorpt_correction_type empirical
_exptl_absorpt_process_details SADABS
_exptl_crystal_colour colorless
_exptl_crystal_density_diffrn 1.485
_exptl_crystal_density_meas ?
_exptl_crystal_density_method 'not measured'
_exptl_crystal_description block
_exptl_crystal_F_000 1216
_exptl_crystal_size_max 0.30
_exptl_crystal_size_mid 0.28
_exptl_crystal_size_min 0.10
_refine_diff_density_max 1.298
_refine_diff_density_min -1.032
_refine_diff_density_rms 0.090
_refine_ls_extinction_method none
_refine_ls_goodness_of_fit_ref 1.035
_refine_ls_hydrogen_treatment mixed
_refine_ls_matrix_type full
_refine_ls_number_parameters 342
_refine_ls_number_reflns 5249
_refine_ls_number_restraints 0
_refine_ls_restrained_S_all 1.035
_refine_ls_R_factor_all 0.0670
_refine_ls_R_factor_gt 0.0462
_refine_ls_shift/su_max 0.001
_refine_ls_shift/su_mean 0.000
_refine_ls_structure_factor_coef Fsqd
_refine_ls_weighting_details 'calc w=1/[\s^2^(Fo^2^)+(0.0595P)^2^+3.1468P] where P=(Fo^2^+2Fc^2^)/3'
_refine_ls_weighting_scheme calc
_refine_ls_wR_factor_gt 0.1140
_refine_ls_wR_factor_ref 0.1266
_reflns_number_gt 3831
_reflns_number_total 5249
_reflns_threshold_expression >2sigma(I)
_cod_data_source_file c0ce00662a.txt
_cod_data_source_block 1
_cod_depositor_comments
;
The following automatic conversions were performed:
'_symmetry_cell_setting' value 'Monoclinic' changed to 'monoclinic'
according to '/home/saulius/struct/CIF-dictionaries/cif_core.dic'
dictionary named 'cif_core.dic' version 2.4.1 from 2010-06-29.

Automatic conversion script
Id: cif_fix_enum 1555 2011-01-17 13:19:09Z saulius 

The following automatic conversions were performed:

'_chemical_melting_point' value 'not measured' was changed to '?' -
the value is undefined or not given.

Automatic conversion script
Id: cif_fix_values 1569 2011-02-09 13:29:24Z adriana 

The following automatic conversions were performed:

'_exptl_crystal_density_meas' value 'none' was changed to '?' - the
value is perceived as not measured.

Automatic conversion script
Id: cif_fix_values 3008 2015-01-20 13:52:24Z robertas 
;
_cod_original_sg_symbol_H-M P21/n
_cod_database_code 7205686

loop_
_symmetry_equiv_pos_as_xyz
'x, y, z'
'-x+1/2, y+1/2, -z+1/2'
'-x, -y, -z'
'x-1/2, -y-1/2, z-1/2'

loop_
_atom_site_label
_atom_site_type_symbol
_atom_site_fract_x
_atom_site_fract_y
_atom_site_fract_z
_atom_site_U_iso_or_equiv
_atom_site_adp_type
_atom_site_occupancy
_atom_site_symmetry_multiplicity
_atom_site_calc_flag
_atom_site_refinement_flags
_atom_site_disorder_assembly
_atom_site_disorder_group
Cd1 Cd 0.10865(3) 0.84465(2) 0.051757(19) 0.04109(13) Uani 1 1 d . . .
C1 C 0.2821(4) 1.0945(3) -0.1259(2) 0.0390(10) Uani 1 1 d . . .
H1A H 0.2064 1.1047 -0.1262 0.047 Uiso 1 1 calc R . .
C2 C 0.3313(4) 1.0042(3) -0.0893(2) 0.0403(10) Uani 1 1 d . . .
C3 C 0.4414(4) 0.9889(4) -0.0911(3) 0.0429(11) Uani 1 1 d . . .
H3A H 0.4737 0.9259 -0.0681 0.052 Uiso 1 1 calc R . .
C4 C 0.5050(4) 1.0631(3) -0.1257(3) 0.0411(10) Uani 1 1 d . . .
H4A H 0.5806 1.0527 -0.1255 0.049 Uiso 1 1 calc R . .
C5 C 0.6080(4) 1.2678(3) -0.2128(2) 0.0392(10) Uani 1 1 d . . .
H5A H 0.6647 1.2218 -0.1930 0.047 Uiso 1 1 calc R . .
C6 C 0.6293(4) 1.3605(3) -0.2550(2) 0.0397(10) Uani 1 1 d . . .
H6A H 0.7017 1.3778 -0.2640 0.048 Uiso 1 1 calc R . .
C7 C 0.5469(4) 1.4276(3) -0.2837(2) 0.0394(10) Uani 1 1 d . . .
C8 C 0.4408(4) 1.4044(4) -0.2704(3) 0.0436(11) Uani 1 1 d . . .
H8A H 0.3842 1.4507 -0.2899 0.052 Uiso 1 1 calc R . .
C9 C 0.3104(4) 1.2722(4) -0.2041(3) 0.0453(11) Uani 1 1 d . . .
C10 C 0.3449(4) 1.1682(3) -0.1614(2) 0.0382(10) Uani 1 1 d . . .
C11 C 0.4561(3) 1.1531(3) -0.1607(2) 0.0365(9) Uani 1 1 d . . .
C12 C 0.5024(4) 1.2451(3) -0.2008(2) 0.0360(10) Uani 1 1 d . . .
C13 C 0.4183(4) 1.3129(3) -0.2281(3) 0.0394(10) Uani 1 1 d . . .
C14 C 0.2292(4) 1.2486(5) -0.2726(3) 0.0674(16) Uani 1 1 d . . .
H14A H 0.2608 1.1973 -0.3074 0.101 Uiso 1 1 calc R . .
H14B H 0.2112 1.3163 -0.3001 0.101 Uiso 1 1 calc R . .
H14C H 0.1637 1.2172 -0.2540 0.101 Uiso 1 1 calc R . .
C15 C 0.2628(5) 1.3529(4) -0.1488(4) 0.0667(16) Uani 1 1 d . . .
H15A H 0.3155 1.3669 -0.1053 0.100 Uiso 1 1 calc R . .
H15B H 0.1971 1.3223 -0.1299 0.100 Uiso 1 1 calc R . .
H15C H 0.2454 1.4210 -0.1759 0.100 Uiso 1 1 calc R . .
C16 C 0.2657(4) 0.9278(4) -0.0444(3) 0.0466(12) Uani 1 1 d . . .
C17 C 0.5734(4) 1.5217(4) -0.3339(3) 0.0457(11) Uani 1 1 d . . .
C18 C 0.0510(4) 0.6237(4) 0.1770(3) 0.0547(13) Uani 1 1 d . . .
H18A H 0.0250 0.6982 0.1698 0.082 Uiso 1 1 calc R . .
H18B H 0.0744 0.6120 0.2313 0.082 Uiso 1 1 calc R . .
H18C H -0.0072 0.5729 0.1614 0.082 Uiso 1 1 calc R . .
C19 C 0.1428(3) 0.6053(3) 0.1296(3) 0.0381(10) Uani 1 1 d . . .
C20 C 0.2059(3) 0.5127(3) 0.1209(3) 0.0382(10) Uani 1 1 d . . .
C21 C 0.2840(4) 0.5455(4) 0.0736(3) 0.0455(11) Uani 1 1 d . . .
C22 C 0.3806(4) 0.4878(5) 0.0493(4) 0.0709(17) Uani 1 1 d . . .
H22A H 0.4193 0.5349 0.0155 0.106 Uiso 1 1 calc R . .
H22B H 0.3581 0.4215 0.0216 0.106 Uiso 1 1 calc R . .
H22C H 0.4280 0.4690 0.0948 0.106 Uiso 1 1 calc R . .
C23 C 0.1938(4) 0.4035(4) 0.1556(3) 0.0420(11) Uani 1 1 d . . .
C24 C -0.0513(4) 0.3752(4) 0.0845(3) 0.0507(12) Uani 1 1 d . . .
H24A H -0.1154 0.3476 0.0547 0.076 Uiso 1 1 calc R . .
H24B H -0.0376 0.4500 0.0691 0.076 Uiso 1 1 calc R . .
H24C H -0.0630 0.3732 0.1394 0.076 Uiso 1 1 calc R . .
C25 C 0.0430(4) 0.3066(3) 0.0698(2) 0.0390(10) Uani 1 1 d . . .
C26 C 0.1501(4) 0.3175(3) 0.1003(3) 0.0394(10) Uani 1 1 d . . .
C27 C 0.2037(4) 0.2300(4) 0.0715(3) 0.0442(11) Uani 1 1 d . . .
C28 C 0.3179(4) 0.1916(4) 0.0846(4) 0.0629(15) Uani 1 1 d . . .
H28A H 0.3276 0.1260 0.0541 0.094 Uiso 1 1 calc R . .
H28B H 0.3338 0.1751 0.1393 0.094 Uiso 1 1 calc R . .
H28C H 0.3667 0.2484 0.0690 0.094 Uiso 1 1 calc R . .
N1 N 0.1800(3) 0.6877(3) 0.0891(2) 0.0394(9) Uani 1 1 d . . .
N2 N 0.2656(3) 0.6484(3) 0.0557(2) 0.0460(9) Uani 1 1 d . . .
H2A H 0.3048 0.6866 0.0256 0.055 Uiso 1 1 calc R . .
N3 N 0.0330(3) 0.2195(3) 0.0244(2) 0.0406(9) Uani 1 1 d . . .
N4 N 0.1319(3) 0.1751(3) 0.0255(2) 0.0421(9) Uani 1 1 d . . .
H4B H 0.1475 0.1171 -0.0008 0.050 Uiso 1 1 calc R . .
O1 O 0.1758(3) 0.9635(3) -0.02570(19) 0.0512(8) Uani 1 1 d . . .
O2 O 0.3021(3) 0.8373(3) -0.0258(2) 0.0594(10) Uani 1 1 d . . .
O3 O 0.6700(3) 1.5391(3) -0.34632(19) 0.0521(8) Uani 1 1 d . . .
O4 O 0.4983(3) 1.5780(3) -0.3645(2) 0.0579(9) Uani 1 1 d . . .
H23B H 0.266(4) 0.381(4) 0.173(3) 0.048(13) Uiso 1 1 d . . .
H23A H 0.146(4) 0.412(4) 0.196(3) 0.056(15) Uiso 1 1 d . . .

loop_
_atom_site_aniso_label
_atom_site_aniso_U_11
_atom_site_aniso_U_22
_atom_site_aniso_U_33
_atom_site_aniso_U_23
_atom_site_aniso_U_13
_atom_site_aniso_U_12
Cd1 0.0534(2) 0.02893(18) 0.0408(2) -0.00221(14) 0.00312(15) -0.00370(15)
C1 0.043(2) 0.040(2) 0.034(2) 0.0007(19) 0.0024(19) -0.001(2)
C2 0.059(3) 0.029(2) 0.032(2) -0.0016(17) -0.002(2) -0.005(2)
C3 0.051(3) 0.035(2) 0.042(3) 0.0054(19) -0.002(2) 0.005(2)
C4 0.041(2) 0.038(2) 0.043(3) 0.005(2) -0.004(2) 0.007(2)
C5 0.046(3) 0.038(2) 0.033(2) -0.0012(19) -0.0043(19) 0.000(2)
C6 0.041(2) 0.044(3) 0.033(2) -0.0071(19) -0.0037(19) -0.008(2)
C7 0.050(3) 0.037(2) 0.032(2) 0.0011(18) 0.002(2) -0.005(2)
C8 0.049(3) 0.039(3) 0.042(3) 0.009(2) 0.002(2) 0.006(2)
C9 0.042(3) 0.041(2) 0.054(3) 0.014(2) 0.007(2) 0.003(2)
C10 0.048(3) 0.034(2) 0.032(2) 0.0030(18) 0.0006(19) 0.004(2)
C11 0.041(2) 0.037(2) 0.031(2) 0.0014(18) 0.0011(18) -0.0011(19)
C12 0.044(2) 0.033(2) 0.030(2) -0.0002(17) -0.0040(19) 0.0012(19)
C13 0.045(3) 0.035(2) 0.038(2) 0.0055(19) 0.002(2) 0.0040(19)
C14 0.046(3) 0.086(4) 0.068(4) 0.034(3) -0.012(3) -0.002(3)
C15 0.069(4) 0.044(3) 0.091(4) 0.017(3) 0.034(3) 0.015(3)
C16 0.065(3) 0.041(3) 0.033(2) -0.004(2) -0.002(2) -0.010(2)
C17 0.056(3) 0.041(3) 0.040(3) -0.002(2) 0.004(2) -0.003(2)
C18 0.050(3) 0.045(3) 0.072(4) -0.003(2) 0.020(3) 0.003(2)
C19 0.037(2) 0.035(2) 0.042(2) -0.0051(19) -0.0034(19) -0.0016(19)
C20 0.041(2) 0.034(2) 0.038(2) -0.0049(18) -0.0045(19) -0.0009(19)
C21 0.041(3) 0.043(3) 0.052(3) -0.014(2) 0.005(2) -0.001(2)
C22 0.058(3) 0.063(4) 0.094(5) -0.011(3) 0.023(3) 0.006(3)
C23 0.046(3) 0.034(2) 0.044(3) -0.001(2) -0.007(2) 0.002(2)
C24 0.052(3) 0.054(3) 0.046(3) -0.010(2) -0.001(2) 0.003(2)
C25 0.048(3) 0.032(2) 0.036(2) 0.0029(18) 0.002(2) -0.0002(19)
C26 0.053(3) 0.027(2) 0.038(2) 0.0040(18) -0.004(2) 0.0045(19)
C27 0.053(3) 0.033(2) 0.046(3) 0.005(2) -0.001(2) 0.005(2)
C28 0.059(3) 0.045(3) 0.083(4) -0.004(3) -0.009(3) 0.018(3)
N1 0.044(2) 0.0337(19) 0.041(2) -0.0040(16) 0.0039(17) -0.0024(16)
N2 0.047(2) 0.044(2) 0.048(2) -0.0052(18) 0.0108(18) -0.0067(18)
N3 0.049(2) 0.034(2) 0.039(2) -0.0007(16) 0.0012(17) -0.0036(17)
N4 0.056(2) 0.0282(19) 0.042(2) -0.0030(16) 0.0053(18) 0.0028(17)
O1 0.068(2) 0.0365(17) 0.051(2) 0.0008(15) 0.0156(17) -0.0067(17)
O2 0.077(3) 0.0361(19) 0.064(2) 0.0157(16) 0.002(2) -0.0031(17)
O3 0.058(2) 0.0468(19) 0.051(2) 0.0122(16) 0.0008(16) -0.0070(17)
O4 0.059(2) 0.052(2) 0.063(2) 0.0241(18) 0.0062(18) 0.0061(18)

loop_
_atom_type_symbol
_atom_type_description
_atom_type_scat_dispersion_real
_atom_type_scat_dispersion_imag
_atom_type_scat_source
C C 0.0033 0.0016 'International Tables Vol C Tables 4.2.6.8 and 6.1.1.4'
H H 0.0000 0.0000 'International Tables Vol C Tables 4.2.6.8 and 6.1.1.4'
N N 0.0061 0.0033 'International Tables Vol C Tables 4.2.6.8 and 6.1.1.4'
O O 0.0106 0.0060 'International Tables Vol C Tables 4.2.6.8 and 6.1.1.4'
Cd Cd -0.8075 1.2024 'International Tables Vol C Tables 4.2.6.8 and 6.1.1.4'

loop_
_geom_angle_atom_site_label_1
_geom_angle_atom_site_label_2
_geom_angle_atom_site_label_3
_geom_angle
_geom_angle_site_symmetry_1
_geom_angle_site_symmetry_3
_geom_angle_publ_flag
O1 Cd1 N1 127.00(13) . . ?
O1 Cd1 N3 100.81(13) . 3_565 ?
N1 Cd1 N3 98.31(13) . 3_565 ?
O1 Cd1 O4 112.89(13) . 4_586 ?
N1 Cd1 O4 115.14(13) . 4_586 ?
N3 Cd1 O4 92.38(13) 3_565 4_586 ?
O1 Cd1 O3 86.65(12) . 4_586 ?
N1 Cd1 O3 102.14(12) . 4_586 ?
N3 Cd1 O3 147.56(13) 3_565 4_586 ?
O4 Cd1 O3 56.12(12) 4_586 4_586 ?
O1 Cd1 C17 98.07(14) . 4_586 ?
N1 Cd1 C17 114.16(14) . 4_586 ?
N3 Cd1 C17 119.46(15) 3_565 4_586 ?
O4 Cd1 C17 28.14(13) 4_586 4_586 ?
O3 Cd1 C17 28.30(13) 4_586 4_586 ?
C10 C1 C2 119.1(4) . . ?
C10 C1 H1A 120.4 . . ?
C2 C1 H1A 120.4 . . ?
C3 C2 C1 119.7(4) . . ?
C3 C2 C16 120.2(4) . . ?
C1 C2 C16 120.0(4) . . ?
C4 C3 C2 121.4(4) . . ?
C4 C3 H3A 119.3 . . ?
C2 C3 H3A 119.3 . . ?
C3 C4 C11 118.5(4) . . ?
C3 C4 H4A 120.7 . . ?
C11 C4 H4A 120.7 . . ?
C12 C5 C6 118.0(4) . . ?
C12 C5 H5A 121.0 . . ?
C6 C5 H5A 121.0 . . ?
C7 C6 C5 121.0(4) . . ?
C7 C6 H6A 119.5 . . ?
C5 C6 H6A 119.5 . . ?
C6 C7 C8 120.4(4) . . ?
C6 C7 C17 118.9(4) . . ?
C8 C7 C17 120.7(4) . . ?
C7 C8 C13 119.3(4) . . ?
C7 C8 H8A 120.4 . . ?
C13 C8 H8A 120.4 . . ?
C13 C9 C10 100.9(4) . . ?
C13 C9 C14 113.1(4) . . ?
C10 C9 C14 111.5(4) . . ?
C13 C9 C15 110.4(4) . . ?
C10 C9 C15 110.1(4) . . ?
C14 C9 C15 110.5(4) . . ?
C1 C10 C11 120.4(4) . . ?
C1 C10 C9 128.7(4) . . ?
C11 C10 C9 110.9(4) . . ?
C4 C11 C10 120.8(4) . . ?
C4 C11 C12 130.7(4) . . ?
C10 C11 C12 108.5(4) . . ?
C5 C12 C13 121.8(4) . . ?
C5 C12 C11 129.9(4) . . ?
C13 C12 C11 108.3(4) . . ?
C8 C13 C12 119.5(4) . . ?
C8 C13 C9 129.2(4) . . ?
C12 C13 C9 111.3(4) . . ?
C9 C14 H14A 109.5 . . ?
C9 C14 H14B 109.5 . . ?
H14A C14 H14B 109.5 . . ?
C9 C14 H14C 109.5 . . ?
H14A C14 H14C 109.5 . . ?
H14B C14 H14C 109.5 . . ?
C9 C15 H15A 109.5 . . ?
C9 C15 H15B 109.5 . . ?
H15A C15 H15B 109.5 . . ?
C9 C15 H15C 109.5 . . ?
H15A C15 H15C 109.5 . . ?
H15B C15 H15C 109.5 . . ?
O2 C16 O1 123.9(5) . . ?
O2 C16 C2 119.9(5) . . ?
O1 C16 C2 116.1(4) . . ?
O4 C17 O3 121.7(4) . . ?
O4 C17 C7 119.1(4) . . ?
O3 C17 C7 119.1(4) . . ?
O4 C17 Cd1 59.7(2) . 4_685 ?
O3 C17 Cd1 63.2(2) . 4_685 ?
C7 C17 Cd1 166.8(3) . 4_685 ?
C19 C18 H18A 109.5 . . ?
C19 C18 H18B 109.5 . . ?
H18A C18 H18B 109.5 . . ?
C19 C18 H18C 109.5 . . ?
H18A C18 H18C 109.5 . . ?
H18B C18 H18C 109.5 . . ?
N1 C19 C20 110.0(4) . . ?
N1 C19 C18 119.4(4) . . ?
C20 C19 C18 130.5(4) . . ?
C21 C20 C19 104.6(4) . . ?
C21 C20 C23 127.2(4) . . ?
C19 C20 C23 128.2(4) . . ?
N2 C21 C20 107.7(4) . . ?
N2 C21 C22 121.5(5) . . ?
C20 C21 C22 130.6(5) . . ?
C21 C22 H22A 109.5 . . ?
C21 C22 H22B 109.5 . . ?
H22A C22 H22B 109.5 . . ?
C21 C22 H22C 109.5 . . ?
H22A C22 H22C 109.5 . . ?
H22B C22 H22C 109.5 . . ?
C20 C23 C26 114.7(4) . . ?
C20 C23 H23B 106(3) . . ?
C26 C23 H23B 106(3) . . ?
C20 C23 H23A 107(3) . . ?
C26 C23 H23A 109(3) . . ?
H23B C23 H23A 114(4) . . ?
C25 C24 H24A 109.5 . . ?
C25 C24 H24B 109.5 . . ?
H24A C24 H24B 109.5 . . ?
C25 C24 H24C 109.5 . . ?
H24A C24 H24C 109.5 . . ?
H24B C24 H24C 109.5 . . ?
N3 C25 C26 110.2(4) . . ?
N3 C25 C24 121.5(4) . . ?
C26 C25 C24 128.3(4) . . ?
C27 C26 C25 104.9(4) . . ?
C27 C26 C23 128.4(4) . . ?
C25 C26 C23 126.6(4) . . ?
N4 C27 C26 107.1(4) . . ?
N4 C27 C28 120.9(4) . . ?
C26 C27 C28 132.0(5) . . ?
C27 C28 H28A 109.5 . . ?
C27 C28 H28B 109.5 . . ?
H28A C28 H28B 109.5 . . ?
C27 C28 H28C 109.5 . . ?
H28A C28 H28C 109.5 . . ?
H28B C28 H28C 109.5 . . ?
C19 N1 N2 105.8(4) . . ?
C19 N1 Cd1 132.3(3) . . ?
N2 N1 Cd1 120.2(3) . . ?
C21 N2 N1 111.9(4) . . ?
C21 N2 H2A 124.1 . . ?
N1 N2 H2A 124.1 . . ?
C25 N3 N4 105.9(4) . . ?
C25 N3 Cd1 131.4(3) . 3_565 ?
N4 N3 Cd1 122.4(3) . 3_565 ?
C27 N4 N3 111.8(4) . . ?
C27 N4 H4B 124.1 . . ?
N3 N4 H4B 124.1 . . ?
C16 O1 Cd1 108.1(3) . . ?
C17 O3 Cd1 88.5(3) . 4_685 ?
C17 O4 Cd1 92.2(3) . 4_685 ?

loop_
_geom_bond_atom_site_label_1
_geom_bond_atom_site_label_2
_geom_bond_distance
_geom_bond_site_symmetry_2
_geom_bond_publ_flag
Cd1 O1 2.201(3) . ?
Cd1 N1 2.207(4) . ?
Cd1 N3 2.267(4) 3_565 ?
Cd1 O4 2.289(3) 4_586 ?
Cd1 O3 2.365(3) 4_586 ?
Cd1 C17 2.649(5) 4_586 ?
C1 C10 1.376(6) . ?
C1 C2 1.402(6) . ?
C1 H1A 0.9500 . ?
C2 C3 1.386(6) . ?
C2 C16 1.505(6) . ?
C3 C4 1.379(6) . ?
C3 H3A 0.9500 . ?
C4 C11 1.385(6) . ?
C4 H4A 0.9500 . ?
C5 C12 1.377(6) . ?
C5 C6 1.396(6) . ?
C5 H5A 0.9500 . ?
C6 C7 1.382(6) . ?
C6 H6A 0.9500 . ?
C7 C8 1.389(6) . ?
C7 C17 1.505(6) . ?
C8 C13 1.389(6) . ?
C8 H8A 0.9500 . ?
C9 C13 1.523(6) . ?
C9 C10 1.528(6) . ?
C9 C14 1.531(7) . ?
C9 C15 1.537(7) . ?
C10 C11 1.397(6) . ?
C11 C12 1.472(6) . ?
C12 C13 1.394(6) . ?
C14 H14A 0.9800 . ?
C14 H14B 0.9800 . ?
C14 H14C 0.9800 . ?
C15 H15A 0.9800 . ?
C15 H15B 0.9800 . ?
C15 H15C 0.9800 . ?
C16 O2 1.238(6) . ?
C16 O1 1.268(6) . ?
C17 O4 1.251(6) . ?
C17 O3 1.256(6) . ?
C17 Cd1 2.649(5) 4_685 ?
C18 C19 1.478(6) . ?
C18 H18A 0.9800 . ?
C18 H18B 0.9800 . ?
C18 H18C 0.9800 . ?
C19 N1 1.339(6) . ?
C19 C20 1.401(6) . ?
C20 C21 1.383(6) . ?
C20 C23 1.488(6) . ?
C21 N2 1.323(6) . ?
C21 C22 1.486(7) . ?
C22 H22A 0.9800 . ?
C22 H22B 0.9800 . ?
C22 H22C 0.9800 . ?
C23 C26 1.507(6) . ?
C23 H23B 0.96(5) . ?
C23 H23A 0.97(5) . ?
C24 C25 1.485(6) . ?
C24 H24A 0.9800 . ?
C24 H24B 0.9800 . ?
C24 H24C 0.9800 . ?
C25 N3 1.335(5) . ?
C25 C26 1.403(6) . ?
C26 C27 1.384(6) . ?
C27 N4 1.337(6) . ?
C27 C28 1.499(7) . ?
C28 H28A 0.9800 . ?
C28 H28B 0.9800 . ?
C28 H28C 0.9800 . ?
N1 N2 1.344(5) . ?
N2 H2A 0.8800 . ?
N3 N4 1.346(5) . ?
N3 Cd1 2.267(4) 3_565 ?
N4 H4B 0.8800 . ?
O3 Cd1 2.365(3) 4_685 ?
O4 Cd1 2.289(3) 4_685 ?
